data_4076437
loop_
_publ_author_name
'E Stieber, S Chantal'
'Milsmann, Carsten'
'Hoyt, Jordan M.'
'Turner, Zo\"e R'
'Finkelstein, Kenneth D.'
'Wieghardt, Karl'
'Debeer, Serena'
'Chirik, Paul J.'

_publ_section_title
;
 Bis(imino)pyridine Iron Dinitrogen Compounds Revisited: Differences in
 Electronic Structure Between Four- and Five-Coordinate Derivatives.
;
_journal_issue 6
_journal_name_full Organometallics
_journal_page_first 2275
_journal_page_last 2285
_journal_paper_doi 10.1021/om201212m
_journal_volume 31
_journal_year 2012
_chemical_formula_moiety 'C37 H48 Fe N4 O2, C4 H10 O'
_chemical_formula_sum 'C41 H58 Fe N4 O3'
_chemical_formula_weight 710.76
_chemical_name_systematic
;
 ?
;
_space_group_IT_number 14
_symmetry_cell_setting monoclinic
_symmetry_space_group_name_Hall '-P 2yn'
_symmetry_space_group_name_H-M 'P 1 21/n 1'
_atom_sites_solution_hydrogens geom
_atom_sites_solution_primary direct
_atom_sites_solution_secondary difmap
_audit_creation_method SHELXL-97
_cell_angle_alpha 90.00
_cell_angle_beta 100.3970(10)
_cell_angle_gamma 90.00
_cell_formula_units_Z 4
_cell_length_a 10.5183(2)
_cell_length_b 17.8814(3)
_cell_length_c 21.2857(4)
_cell_measurement_reflns_used 9687
_cell_measurement_temperature 100(2)
_cell_measurement_theta_max 65.81
_cell_measurement_theta_min 3.25
_cell_volume 3937.72(12)
_computing_structure_refinement 'SHELXL-97 (Sheldrick, 2008)'
_diffrn_ambient_temperature 100(2)
_diffrn_measured_fraction_theta_full 0.983
_diffrn_measured_fraction_theta_max 0.983
_diffrn_measurement_device_type 'Bruker APEX-II CCD'
_diffrn_measurement_method 'phi and omega scans'
_diffrn_radiation_monochromator graphite
_diffrn_radiation_source 'fine-focus sealed tube'
_diffrn_radiation_type CuK\a
_diffrn_radiation_wavelength 1.54178
_diffrn_reflns_av_R_equivalents 0.0390
_diffrn_reflns_av_sigmaI/netI 0.0259
_diffrn_reflns_limit_h_max 12
_diffrn_reflns_limit_h_min -10
_diffrn_reflns_limit_k_max 20
_diffrn_reflns_limit_k_min -20
_diffrn_reflns_limit_l_max 25
_diffrn_reflns_limit_l_min -25
_diffrn_reflns_number 39672
_diffrn_reflns_theta_full 66.13
_diffrn_reflns_theta_max 66.13
_diffrn_reflns_theta_min 3.25
_exptl_absorpt_coefficient_mu 3.385
_exptl_absorpt_correction_T_max 0.8227
_exptl_absorpt_correction_T_min 0.6673
_exptl_absorpt_correction_type multi-scan
_exptl_absorpt_process_details sadabs
_exptl_crystal_colour orange
_exptl_crystal_density_diffrn 1.199
_exptl_crystal_density_method 'not measured'
_exptl_crystal_description plate
_exptl_crystal_F_000 1528
_exptl_crystal_size_max 0.13
_exptl_crystal_size_mid 0.09
_exptl_crystal_size_min 0.06
_refine_diff_density_max 0.299
_refine_diff_density_min -0.264
_refine_diff_density_rms 0.040
_refine_ls_extinction_method none
_refine_ls_goodness_of_fit_ref 0.673
_refine_ls_hydrogen_treatment constr
_refine_ls_matrix_type full
_refine_ls_number_parameters 456
_refine_ls_number_reflns 6769
_refine_ls_number_restraints 0
_refine_ls_restrained_S_all 0.673
_refine_ls_R_factor_all 0.0374
_refine_ls_R_factor_gt 0.0318
_refine_ls_shift/su_max 0.002
_refine_ls_shift/su_mean 0.000
_refine_ls_structure_factor_coef Fsqd
_refine_ls_weighting_details 'calc w=1/[\s^2^(Fo^2^)+(0.0449P)^2^+7.4410P] where P=(Fo^2^+2Fc^2^)/3'
_refine_ls_weighting_scheme calc
_refine_ls_wR_factor_gt 0.0747
_refine_ls_wR_factor_ref 0.0798
_reflns_number_gt 6090
_reflns_number_total 6769
_reflns_threshold_expression >2\s(I)
_cod_data_source_file om201212m_si_002.cif
_cod_data_source_block jmd18
_cod_depositor_comments
;
The following automatic conversions were performed:

'_symmetry_cell_setting' value 'Monoclinic' changed to 'monoclinic'
according to /home/saulius/struct/CIF-dictionaries/cif_core.dic
dictionary named 'cif_core.dic' version 2.4.1 from 2010-06-29.

Automatic conversion script
Id: cif_fix_values 1715 2011-07-08 13:25:40Z adriana 

 Adding full bibliography for 4076435--4076439.cif.
;
_cod_original_sg_symbol_H-M P2(1)/n
_cod_database_code 4076437

loop_
_symmetry_equiv_pos_as_xyz
'x, y, z'
'-x+1/2, y+1/2, -z+1/2'
'-x, -y, -z'
'x-1/2, -y-1/2, z-1/2'

loop_
_atom_site_label
_atom_site_type_symbol
_atom_site_fract_x
_atom_site_fract_y
_atom_site_fract_z
_atom_site_U_iso_or_equiv
_atom_site_adp_type
_atom_site_occupancy
_atom_site_symmetry_multiplicity
_atom_site_calc_flag
_atom_site_refinement_flags
C1 C 0.73703(17) 0.20107(10) 1.03036(8) 0.0245(4) Uani 1 1 d .
H1A H 0.8089 0.2366 1.0337 0.037 Uiso 1 1 calc R
H1B H 0.7629 0.1586 1.0589 0.037 Uiso 1 1 calc R
H1C H 0.6621 0.2259 1.0426 0.037 Uiso 1 1 calc R
C2 C 0.70217(15) 0.17371(9) 0.96277(8) 0.0193(3) Uani 1 1 d .
C3 C 0.67296(15) 0.09736(10) 0.94669(8) 0.0194(3) Uani 1 1 d .
C4 C 0.67586(15) 0.03595(10) 0.98709(8) 0.0216(4) Uani 1 1 d .
H4 H 0.6901 0.0430 1.0320 0.026 Uiso 1 1 calc R
C5 C 0.65771(16) -0.03659(10) 0.96144(8) 0.0229(4) Uani 1 1 d .
C6 C 0.63938(16) -0.04425(10) 0.89423(8) 0.0224(4) Uani 1 1 d .
H6 H 0.6290 -0.0925 0.8754 0.027 Uiso 1 1 calc R
C7 C 0.63660(15) 0.01856(9) 0.85599(8) 0.0196(3) Uani 1 1 d .
C8 C 0.63041(15) 0.02196(9) 0.78799(8) 0.0199(3) Uani 1 1 d .
C9 C 0.62499(18) -0.04693(10) 0.74767(9) 0.0268(4) Uani 1 1 d .
H9A H 0.6347 -0.0331 0.7042 0.040 Uiso 1 1 calc R
H9B H 0.5416 -0.0719 0.7463 0.040 Uiso 1 1 calc R
H9C H 0.6950 -0.0809 0.7660 0.040 Uiso 1 1 calc R
C10 C 0.74637(16) 0.29260(9) 0.92132(8) 0.0194(3) Uani 1 1 d .
C11 C 0.66307(16) 0.34984(10) 0.93385(8) 0.0210(4) Uani 1 1 d .
C12 C 0.71145(18) 0.42274(10) 0.94122(8) 0.0253(4) Uani 1 1 d .
H12 H 0.6564 0.4622 0.9496 0.030 Uiso 1 1 calc R
C13 C 0.83802(17) 0.43836(10) 0.93651(8) 0.0263(4) Uani 1 1 d .
H13 H 0.8697 0.4881 0.9419 0.032 Uiso 1 1 calc R
C14 C 0.91854(17) 0.38116(10) 0.92389(8) 0.0241(4) Uani 1 1 d .
H14 H 1.0052 0.3926 0.9203 0.029 Uiso 1 1 calc R
C15 C 0.87626(16) 0.30754(10) 0.91632(8) 0.0212(4) Uani 1 1 d .
C16 C 0.52145(17) 0.33581(10) 0.93585(8) 0.0232(4) Uani 1 1 d .
H16 H 0.5059 0.2806 0.9329 0.028 Uiso 1 1 calc R
C17 C 0.4828(2) 0.36384(11) 0.99790(10) 0.0336(4) Uani 1 1 d .
H17A H 0.5346 0.3381 1.0344 0.050 Uiso 1 1 calc R
H17B H 0.3910 0.3536 0.9969 0.050 Uiso 1 1 calc R
H17C H 0.4982 0.4178 1.0020 0.050 Uiso 1 1 calc R
C18 C 0.43680(17) 0.37287(11) 0.87826(10) 0.0317(4) Uani 1 1 d .
H18A H 0.4459 0.4273 0.8819 0.048 Uiso 1 1 calc R
H18B H 0.3463 0.3590 0.8771 0.048 Uiso 1 1 calc R
H18C H 0.4640 0.3560 0.8389 0.048 Uiso 1 1 calc R
C19 C 0.96694(16) 0.24536(10) 0.90251(9) 0.0251(4) Uani 1 1 d .
H19 H 0.9169 0.2123 0.8690 0.030 Uiso 1 1 calc R
C20 C 1.01562(18) 0.19660(11) 0.96149(10) 0.0305(4) Uani 1 1 d .
H20A H 1.0524 0.2287 0.9975 0.046 Uiso 1 1 calc R
H20B H 1.0821 0.1621 0.9520 0.046 Uiso 1 1 calc R
H20C H 0.9433 0.1679 0.9725 0.046 Uiso 1 1 calc R
C21 C 1.08366(18) 0.27527(12) 0.87631(10) 0.0340(5) Uani 1 1 d .
H21A H 1.0537 0.3084 0.8400 0.051 Uiso 1 1 calc R
H21B H 1.1316 0.2333 0.8623 0.051 Uiso 1 1 calc R
H21C H 1.1403 0.3032 0.9099 0.051 Uiso 1 1 calc R
C22 C 0.63558(16) 0.10530(9) 0.70029(8) 0.0198(3) Uani 1 1 d .
C23 C 0.51823(16) 0.10748(9) 0.65630(8) 0.0203(4) Uani 1 1 d .
C24 C 0.52322(17) 0.12608(10) 0.59321(8) 0.0232(4) Uani 1 1 d .
H24 H 0.4452 0.1286 0.5628 0.028 Uiso 1 1 calc R
C25 C 0.63927(18) 0.14101(10) 0.57399(8) 0.0260(4) Uani 1 1 d .
H25 H 0.6406 0.1536 0.5308 0.031 Uiso 1 1 calc R
C26 C 0.75353(17) 0.13751(10) 0.61785(9) 0.0257(4) Uani 1 1 d .
H26 H 0.8330 0.1473 0.6042 0.031 Uiso 1 1 calc R
C27 C 0.75437(16) 0.11995(10) 0.68136(8) 0.0231(4) Uani 1 1 d .
C28 C 0.38878(16) 0.08972(10) 0.67498(8) 0.0228(4) Uani 1 1 d .
H28 H 0.4033 0.0818 0.7222 0.027 Uiso 1 1 calc R
C29 C 0.32985(19) 0.01785(11) 0.64231(10) 0.0330(4) Uani 1 1 d .
H29A H 0.3138 0.0247 0.5959 0.050 Uiso 1 1 calc R
H29B H 0.2482 0.0068 0.6564 0.050 Uiso 1 1 calc R
H29C H 0.3900 -0.0238 0.6538 0.050 Uiso 1 1 calc R
C30 C 0.29298(18) 0.15412(11) 0.65859(10) 0.0314(4) Uani 1 1 d .
H30A H 0.3324 0.2006 0.6771 0.047 Uiso 1 1 calc R
H30B H 0.2148 0.1436 0.6760 0.047 Uiso 1 1 calc R
H30C H 0.2703 0.1594 0.6121 0.047 Uiso 1 1 calc R
C31 C 0.88279(17) 0.11391(12) 0.72754(9) 0.0296(4) Uani 1 1 d .
H31 H 0.8641 0.1089 0.7718 0.036 Uiso 1 1 calc R
C32 C 0.95571(19) 0.04405(13) 0.71281(10) 0.0388(5) Uani 1 1 d .
H32A H 0.9008 -0.0001 0.7139 0.058 Uiso 1 1 calc R
H32B H 1.0348 0.0386 0.7448 0.058 Uiso 1 1 calc R
H32C H 0.9782 0.0488 0.6703 0.058 Uiso 1 1 calc R
C33 C 0.96698(19) 0.18349(13) 0.72556(11) 0.0400(5) Uani 1 1 d .
H33A H 0.9857 0.1897 0.6824 0.060 Uiso 1 1 calc R
H33B H 1.0482 0.1776 0.7560 0.060 Uiso 1 1 calc R
H33C H 0.9209 0.2277 0.7370 0.060 Uiso 1 1 calc R
C34 C 0.66722(18) -0.08842(11) 1.06864(9) 0.0304(4) Uani 1 1 d .
H34A H 0.7457 -0.0611 1.0873 0.046 Uiso 1 1 calc R
H34B H 0.6672 -0.1375 1.0891 0.046 Uiso 1 1 calc R
H34C H 0.5911 -0.0600 1.0754 0.046 Uiso 1 1 calc R
C35 C 0.6359(2) -0.17147(11) 0.97314(10) 0.0352(5) Uani 1 1 d .
H35A H 0.5479 -0.1722 0.9483 0.053 Uiso 1 1 calc R
H35B H 0.6435 -0.2088 1.0073 0.053 Uiso 1 1 calc R
H35C H 0.6976 -0.1831 0.9451 0.053 Uiso 1 1 calc R
C36 C 0.46433(17) 0.19668(10) 0.81532(8) 0.0224(4) Uani 1 1 d .
C37 C 0.67251(16) 0.24698(10) 0.78034(8) 0.0224(4) Uani 1 1 d .
N1 N 0.70049(12) 0.21682(8) 0.91170(6) 0.0181(3) Uani 1 1 d .
N2 N 0.64726(12) 0.08870(8) 0.88168(6) 0.0176(3) Uani 1 1 d .
N3 N 0.63548(12) 0.09161(8) 0.76705(6) 0.0178(3) Uani 1 1 d .
N4 N 0.66363(16) -0.09819(9) 1.00071(8) 0.0315(4) Uani 1 1 d .
O1 O 0.35604(12) 0.21216(8) 0.80720(6) 0.0316(3) Uani 1 1 d .
O2 O 0.69426(13) 0.29604(7) 0.74884(6) 0.0329(3) Uani 1 1 d .
Fe1 Fe 0.63126(2) 0.172483(14) 0.828668(12) 0.01655(8) Uani 1 1 d .
O1S O 1.12784(12) -0.06343(8) 0.85368(6) 0.0323(3) Uani 1 1 d .
C1S C 0.9867(2) 0.00476(15) 0.90770(11) 0.0470(6) Uani 1 1 d .
H1S1 H 1.0548 0.0063 0.9457 0.071 Uiso 1 1 calc R
H1S2 H 0.9020 0.0041 0.9207 0.071 Uiso 1 1 calc R
H1S3 H 0.9933 0.0491 0.8814 0.071 Uiso 1 1 calc R
C2S C 1.00215(19) -0.06463(13) 0.86962(10) 0.0385(5) Uani 1 1 d .
H2S1 H 0.9917 -0.1098 0.8951 0.046 Uiso 1 1 calc R
H2S2 H 0.9357 -0.0657 0.8303 0.046 Uiso 1 1 calc R
C3S C 1.1441(2) -0.11994(13) 0.80917(10) 0.0443(6) Uani 1 1 d .
H3S1 H 1.0808 -0.1129 0.7692 0.053 Uiso 1 1 calc R
H3S2 H 1.1293 -0.1697 0.8269 0.053 Uiso 1 1 calc R
C4S C 1.2786(3) -0.11546(18) 0.79570(12) 0.0636(8) Uani 1 1 d .
H4S1 H 1.2927 -0.0660 0.7783 0.095 Uiso 1 1 calc R
H4S2 H 1.2906 -0.1541 0.7646 0.095 Uiso 1 1 calc R
H4S3 H 1.3407 -0.1234 0.8354 0.095 Uiso 1 1 calc R

loop_
_atom_site_aniso_label
_atom_site_aniso_U_11
_atom_site_aniso_U_22
_atom_site_aniso_U_33
_atom_site_aniso_U_23
_atom_site_aniso_U_13
_atom_site_aniso_U_12
C1 0.0271(9) 0.0257(10) 0.0201(9) 0.0001(7) 0.0030(7) 0.0017(7)
C2 0.0150(8) 0.0233(9) 0.0195(8) 0.0011(7) 0.0033(6) 0.0027(6)
C3 0.0135(8) 0.0250(9) 0.0201(8) 0.0019(7) 0.0044(6) 0.0017(7)
C4 0.0179(8) 0.0266(9) 0.0202(8) 0.0035(7) 0.0032(7) 0.0032(7)
C5 0.0191(8) 0.0235(9) 0.0266(9) 0.0066(7) 0.0060(7) 0.0021(7)
C6 0.0191(8) 0.0208(9) 0.0270(9) 0.0004(7) 0.0030(7) -0.0002(7)
C7 0.0143(8) 0.0200(9) 0.0242(9) 0.0002(7) 0.0025(6) 0.0008(6)
C8 0.0156(8) 0.0212(9) 0.0223(9) -0.0001(7) 0.0017(6) 0.0014(6)
C9 0.0316(10) 0.0229(9) 0.0250(9) -0.0013(7) 0.0030(8) 0.0015(8)
C10 0.0215(8) 0.0210(9) 0.0149(8) 0.0007(7) 0.0012(6) 0.0001(7)
C11 0.0226(9) 0.0233(9) 0.0170(8) 0.0014(7) 0.0033(7) 0.0005(7)
C12 0.0296(10) 0.0201(9) 0.0253(9) 0.0007(7) 0.0030(7) 0.0035(7)
C13 0.0302(10) 0.0210(9) 0.0261(9) 0.0025(7) 0.0006(7) -0.0051(7)
C14 0.0212(9) 0.0293(10) 0.0211(9) 0.0030(7) 0.0019(7) -0.0049(7)
C15 0.0203(8) 0.0277(9) 0.0145(8) 0.0000(7) 0.0007(6) -0.0006(7)
C16 0.0230(9) 0.0212(9) 0.0262(9) 0.0007(7) 0.0063(7) 0.0022(7)
C17 0.0350(11) 0.0326(11) 0.0365(11) -0.0042(9) 0.0157(9) 0.0006(9)
C18 0.0217(9) 0.0333(11) 0.0397(11) 0.0088(9) 0.0043(8) 0.0039(8)
C19 0.0173(8) 0.0298(10) 0.0277(9) -0.0063(8) 0.0032(7) -0.0013(7)
C20 0.0222(9) 0.0284(10) 0.0404(11) -0.0032(8) 0.0040(8) 0.0036(8)
C21 0.0224(9) 0.0444(12) 0.0368(11) -0.0071(9) 0.0095(8) -0.0025(8)
C22 0.0224(8) 0.0179(9) 0.0193(8) -0.0011(7) 0.0043(7) 0.0000(7)
C23 0.0211(8) 0.0175(8) 0.0215(9) -0.0009(7) 0.0017(7) 0.0007(7)
C24 0.0251(9) 0.0221(9) 0.0208(9) 0.0006(7) 0.0002(7) 0.0017(7)
C25 0.0335(10) 0.0262(10) 0.0189(9) 0.0017(7) 0.0061(7) 0.0007(8)
C26 0.0248(9) 0.0288(10) 0.0255(9) -0.0018(8) 0.0094(7) -0.0033(7)
C27 0.0214(9) 0.0251(9) 0.0228(9) -0.0033(7) 0.0043(7) -0.0003(7)
C28 0.0201(8) 0.0258(9) 0.0217(9) 0.0003(7) 0.0015(7) -0.0008(7)
C29 0.0283(10) 0.0332(11) 0.0364(11) -0.0037(9) 0.0028(8) -0.0080(8)
C30 0.0229(9) 0.0374(11) 0.0337(11) 0.0045(9) 0.0041(8) 0.0053(8)
C31 0.0202(9) 0.0469(12) 0.0220(9) -0.0041(8) 0.0044(7) -0.0013(8)
C32 0.0276(10) 0.0493(13) 0.0379(11) 0.0025(10) 0.0016(9) 0.0092(9)
C33 0.0222(10) 0.0536(14) 0.0446(12) -0.0146(10) 0.0071(9) -0.0056(9)
C34 0.0268(10) 0.0341(11) 0.0308(10) 0.0134(8) 0.0064(8) 0.0030(8)
C35 0.0354(11) 0.0253(10) 0.0417(12) 0.0119(9) -0.0013(9) -0.0056(8)
C36 0.0288(10) 0.0209(9) 0.0176(8) 0.0019(7) 0.0048(7) -0.0006(7)
C37 0.0219(9) 0.0235(9) 0.0212(9) -0.0031(7) 0.0024(7) 0.0001(7)
N1 0.0153(7) 0.0190(7) 0.0201(7) 0.0002(6) 0.0035(5) 0.0009(5)
N2 0.0165(7) 0.0193(7) 0.0168(7) 0.0007(6) 0.0023(5) 0.0003(5)
N3 0.0150(6) 0.0206(7) 0.0176(7) 0.0005(6) 0.0022(5) 0.0012(5)
N4 0.0430(10) 0.0231(8) 0.0300(9) 0.0084(7) 0.0108(7) 0.0021(7)
O1 0.0193(7) 0.0429(8) 0.0324(7) 0.0021(6) 0.0042(5) 0.0074(6)
O2 0.0408(8) 0.0261(7) 0.0331(7) 0.0080(6) 0.0098(6) -0.0055(6)
Fe1 0.01604(13) 0.01729(14) 0.01619(13) 0.00103(10) 0.00254(10) 0.00021(10)
O1S 0.0313(7) 0.0374(8) 0.0274(7) -0.0030(6) 0.0031(5) 0.0020(6)
C1S 0.0259(10) 0.0728(17) 0.0417(12) -0.0134(12) 0.0043(9) 0.0022(11)
C2S 0.0266(10) 0.0509(13) 0.0356(11) 0.0026(10) -0.0009(8) -0.0066(9)
C3S 0.0587(14) 0.0427(13) 0.0280(11) -0.0047(10) -0.0017(10) 0.0157(11)
C4S 0.0708(18) 0.085(2) 0.0386(14) -0.0043(13) 0.0184(12) 0.0271(16)

loop_
_atom_type_symbol
_atom_type_description
_atom_type_scat_dispersion_real
_atom_type_scat_dispersion_imag
_atom_type_scat_source
C C 0.0181 0.0091 'International Tables Vol C Tables 4.2.6.8 and 6.1.1.4'
H H 0.0000 0.0000 'International Tables Vol C Tables 4.2.6.8 and 6.1.1.4'
N N 0.0311 0.0180 'International Tables Vol C Tables 4.2.6.8 and 6.1.1.4'
O O 0.0492 0.0322 'International Tables Vol C Tables 4.2.6.8 and 6.1.1.4'
Fe Fe -1.1336 3.1974 'International Tables Vol C Tables 4.2.6.8 and 6.1.1.4'

loop_
_geom_angle_atom_site_label_1
_geom_angle_atom_site_label_2
_geom_angle_atom_site_label_3
_geom_angle
N1 C2 C3 112.83(15)
N1 C2 C1 124.00(15)
C3 C2 C1 123.11(15)
N2 C3 C4 120.88(16)
N2 C3 C2 110.17(14)
C4 C3 C2 128.82(16)
C3 C4 C5 120.09(16)
N4 C5 C4 120.91(16)
N4 C5 C6 121.26(16)
C4 C5 C6 117.76(16)
C7 C6 C5 120.02(16)
N2 C7 C6 121.23(15)
N2 C7 C8 110.48(14)
C6 C7 C8 128.20(16)
N3 C8 C7 112.36(15)
N3 C8 C9 125.42(15)
C7 C8 C9 122.17(15)
C11 C10 C15 121.39(16)
C11 C10 N1 120.55(15)
C15 C10 N1 118.04(15)
C10 C11 C12 118.31(16)
C10 C11 C16 122.26(16)
C12 C11 C16 119.34(16)
C13 C12 C11 121.10(17)
C14 C13 C12 119.72(17)
C13 C14 C15 121.87(16)
C14 C15 C10 117.60(16)
C14 C15 C19 120.93(15)
C10 C15 C19 121.47(16)
C11 C16 C18 109.75(14)
C11 C16 C17 112.55(15)
C18 C16 C17 110.00(15)
C21 C19 C15 112.63(16)
C21 C19 C20 108.91(15)
C15 C19 C20 112.51(15)
C27 C22 C23 121.48(15)
C27 C22 N3 118.23(14)
C23 C22 N3 120.22(14)
C24 C23 C22 117.79(15)
C24 C23 C28 119.57(15)
C22 C23 C28 122.65(15)
C25 C24 C23 121.36(16)
C24 C25 C26 119.84(17)
C25 C26 C27 121.33(17)
C26 C27 C22 118.19(16)
C26 C27 C31 119.60(16)
C22 C27 C31 122.16(16)
C23 C28 C30 111.59(15)
C23 C28 C29 111.32(15)
C30 C28 C29 109.34(15)
C27 C31 C32 110.18(16)
C27 C31 C33 111.96(17)
C32 C31 C33 110.14(16)
O1 C36 Fe1 179.41(16)
O2 C37 Fe1 177.34(16)
C2 N1 C10 118.32(14)
C2 N1 Fe1 116.86(11)
C10 N1 Fe1 124.80(11)
C7 N2 C3 119.70(14)
C7 N2 Fe1 120.26(11)
C3 N2 Fe1 120.01(11)
C8 N3 C22 119.83(14)
C8 N3 Fe1 117.44(11)
C22 N3 Fe1 122.61(11)
C5 N4 C35 119.70(16)
C5 N4 C34 119.93(16)
C35 N4 C34 118.79(15)
C36 Fe1 C37 93.56(8)
C36 Fe1 N2 105.69(7)
C37 Fe1 N2 160.75(7)
C36 Fe1 N1 103.98(7)
C37 Fe1 N1 97.41(7)
N2 Fe1 N1 78.49(6)
C36 Fe1 N3 102.33(7)
C37 Fe1 N3 97.35(7)
N2 Fe1 N3 78.55(6)
N1 Fe1 N3 148.83(6)
C3S O1S C2S 112.24(16)
O1S C2S C1S 108.11(17)
O1S C3S C4S 108.8(2)

loop_
_geom_bond_atom_site_label_1
_geom_bond_atom_site_label_2
_geom_bond_distance
C1 C2 1.501(2)
C2 N1 1.330(2)
C2 C3 1.427(2)
C3 N2 1.370(2)
C3 C4 1.392(2)
C4 C5 1.407(3)
C5 N4 1.377(2)
C5 C6 1.415(3)
C6 C7 1.384(2)
C7 N2 1.365(2)
C7 C8 1.438(2)
C8 N3 1.327(2)
C8 C9 1.497(2)
C10 C11 1.404(2)
C10 C15 1.415(2)
C10 N1 1.441(2)
C11 C12 1.398(3)
C11 C16 1.519(2)
C12 C13 1.382(3)
C13 C14 1.385(3)
C14 C15 1.390(3)
C15 C19 1.528(2)
C16 C18 1.530(2)
C16 C17 1.534(3)
C19 C21 1.533(2)
C19 C20 1.538(3)
C22 C27 1.405(2)
C22 C23 1.409(2)
C22 N3 1.442(2)
C23 C24 1.394(2)
C23 C28 1.519(2)
C24 C25 1.382(3)
C25 C26 1.384(3)
C26 C27 1.386(3)
C27 C31 1.524(2)
C28 C30 1.528(2)
C28 C29 1.538(3)
C31 C32 1.528(3)
C31 C33 1.532(3)
C34 N4 1.450(2)
C35 N4 1.444(3)
C36 O1 1.155(2)
C36 Fe1 1.7806(18)
C37 O2 1.152(2)
C37 Fe1 1.7839(18)
N1 Fe1 1.9540(14)
N2 Fe1 1.8648(14)
N3 Fe1 1.9582(14)
O1S C3S 1.417(2)
O1S C2S 1.423(2)
C1S C2S 1.507(3)
C3S C4S 1.496(4)

loop_
_geom_torsion_atom_site_label_1
_geom_torsion_atom_site_label_2
_geom_torsion_atom_site_label_3
_geom_torsion_atom_site_label_4
_geom_torsion
N1 C2 C3 N2 -1.52(19)
C1 C2 C3 N2 -178.83(14)
N1 C2 C3 C4 174.38(16)
C1 C2 C3 C4 -2.9(3)
N2 C3 C4 C5 2.7(2)
C2 C3 C4 C5 -172.80(16)
C3 C4 C5 N4 178.28(16)
C3 C4 C5 C6 1.2(2)
N4 C5 C6 C7 -178.60(16)
C4 C5 C6 C7 -1.6(2)
C5 C6 C7 N2 -2.1(2)
C5 C6 C7 C8 174.10(16)
N2 C7 C8 N3 -0.5(2)
C6 C7 C8 N3 -176.99(16)
N2 C7 C8 C9 176.94(14)
C6 C7 C8 C9 0.4(3)
C15 C10 C11 C12 0.1(2)
N1 C10 C11 C12 -178.41(15)
C15 C10 C11 C16 176.61(15)
N1 C10 C11 C16 -2.0(2)
C10 C11 C12 C13 -0.2(3)
C16 C11 C12 C13 -176.73(16)
C11 C12 C13 C14 0.4(3)
C12 C13 C14 C15 -0.7(3)
C13 C14 C15 C10 0.6(3)
C13 C14 C15 C19 -179.91(16)
C11 C10 C15 C14 -0.4(2)
N1 C10 C15 C14 178.23(14)
C11 C10 C15 C19 -179.83(15)
N1 C10 C15 C19 -1.2(2)
C10 C11 C16 C18 -110.30(18)
C12 C11 C16 C18 66.1(2)
C10 C11 C16 C17 126.84(18)
C12 C11 C16 C17 -56.7(2)
C14 C15 C19 C21 -19.5(2)
C10 C15 C19 C21 159.99(16)
C14 C15 C19 C20 104.10(19)
C10 C15 C19 C20 -76.4(2)
C27 C22 C23 C24 -1.2(3)
N3 C22 C23 C24 175.59(15)
C27 C22 C23 C28 178.21(16)
N3 C22 C23 C28 -5.0(2)
C22 C23 C24 C25 0.8(3)
C28 C23 C24 C25 -178.57(16)
C23 C24 C25 C26 0.1(3)
C24 C25 C26 C27 -0.6(3)
C25 C26 C27 C22 0.3(3)
C25 C26 C27 C31 177.77(17)
C23 C22 C27 C26 0.6(3)
N3 C22 C27 C26 -176.20(15)
C23 C22 C27 C31 -176.78(16)
N3 C22 C27 C31 6.4(3)
C24 C23 C28 C30 -56.8(2)
C22 C23 C28 C30 123.89(18)
C24 C23 C28 C29 65.7(2)
C22 C23 C28 C29 -113.66(18)
C26 C27 C31 C32 -70.7(2)
C22 C27 C31 C32 106.7(2)
C26 C27 C31 C33 52.3(2)
C22 C27 C31 C33 -130.38(18)
C3 C2 N1 C10 -171.19(14)
C1 C2 N1 C10 6.1(2)
C3 C2 N1 Fe1 10.25(18)
C1 C2 N1 Fe1 -172.47(12)
C11 C10 N1 C2 -85.68(19)
C15 C10 N1 C2 95.72(18)
C11 C10 N1 Fe1 92.76(17)
C15 C10 N1 Fe1 -85.85(17)
C6 C7 N2 C3 6.0(2)
C8 C7 N2 C3 -170.74(14)
C6 C7 N2 Fe1 -175.56(12)
C8 C7 N2 Fe1 7.65(18)
C4 C3 N2 C7 -6.4(2)
C2 C3 N2 C7 169.92(14)
C4 C3 N2 Fe1 175.24(12)
C2 C3 N2 Fe1 -8.48(18)
C7 C8 N3 C22 177.56(14)
C9 C8 N3 C22 0.2(2)
C7 C8 N3 Fe1 -6.32(18)
C9 C8 N3 Fe1 176.35(13)
C27 C22 N3 C8 -99.63(19)
C23 C22 N3 C8 83.5(2)
C27 C22 N3 Fe1 84.46(17)
C23 C22 N3 Fe1 -92.40(17)
C4 C5 N4 C35 175.78(17)
C6 C5 N4 C35 -7.3(3)
C4 C5 N4 C34 10.3(3)
C6 C5 N4 C34 -172.76(16)
C7 N2 Fe1 C36 91.09(13)
C3 N2 Fe1 C36 -90.52(13)
C7 N2 Fe1 C37 -88.1(2)
C3 N2 Fe1 C37 90.3(2)
C7 N2 Fe1 N1 -167.44(13)
C3 N2 Fe1 N1 10.94(12)
C7 N2 Fe1 N3 -8.66(12)
C3 N2 Fe1 N3 169.73(13)
C2 N1 Fe1 C36 91.94(13)
C10 N1 Fe1 C36 -86.52(13)
C2 N1 Fe1 C37 -172.50(12)
C10 N1 Fe1 C37 9.04(14)
C2 N1 Fe1 N2 -11.57(11)
C10 N1 Fe1 N2 169.97(13)
C2 N1 Fe1 N3 -54.85(17)
C10 N1 Fe1 N3 126.69(14)
C8 N3 Fe1 C36 -95.62(13)
C22 N3 Fe1 C36 80.39(13)
C8 N3 Fe1 C37 169.09(12)
C22 N3 Fe1 C37 -14.90(13)
C8 N3 Fe1 N2 8.16(12)
C22 N3 Fe1 N2 -175.83(13)
C8 N3 Fe1 N1 51.42(17)
C22 N3 Fe1 N1 -132.57(13)
C3S O1S C2S C1S -170.36(18)
C2S O1S C3S C4S -179.27(18)
